data_4065981
loop_
_publ_author_name
'Niu, Jun-Long'
'Chen, Qing-Tao'
'Hao, Xin-Qi'
'Zhao, Qing-Xiang'
'Gong, Jun-Fang'
'Song, Mao-Ping'

_publ_section_title
;
 Diphenylprolinol-Derived Symmetrical and Unsymmetrical Chiral Pincer
 Palladium(II) and Nickel(II) Complexes: Synthesis via One-Pot
 Phosphorylation/Metalation Reaction and C&#x2212;H Activation
;
_journal_issue 9
_journal_name_full Organometallics
_journal_page_first 2148
_journal_paper_doi 10.1021/om100234q
_journal_volume 29
_journal_year 2010
_chemical_absolute_configuration S
_chemical_formula_sum 'C99 H112 Cl2 N4 O9 P4 Pd2'
_chemical_formula_weight 1909.51
_chemical_name_systematic
; 
 ? 
;
_space_group_IT_number 4
_symmetry_cell_setting monoclinic
_symmetry_space_group_name_Hall 'P 2yb'
_symmetry_space_group_name_H-M 'P 1 21 1'
_atom_sites_solution_hydrogens geom
_atom_sites_solution_primary direct
_atom_sites_solution_secondary difmap
_audit_creation_method SHELXL-97
_cell_angle_alpha 90.00
_cell_angle_beta 91.33(3)
_cell_angle_gamma 90.00
_cell_formula_units_Z 2
_cell_length_a 14.581(3)
_cell_length_b 15.906(3)
_cell_length_c 20.557(4)
_cell_measurement_reflns_used 398
_cell_measurement_temperature 291(2)
_cell_measurement_theta_max 25.1
_cell_measurement_theta_min 2
_cell_volume 4766.4(16)
_computing_cell_refinement raxis
_computing_data_collection raxis
_computing_data_reduction raxis
_computing_molecular_graphics texsan
_computing_publication_material texsan
_computing_structure_refinement 'SHELXL-97 (Sheldrick, 1997)'
_computing_structure_solution 'SHELXS-97 (Sheldrick, 1990)'
_diffrn_ambient_temperature 291(2)
_diffrn_detector_area_resol_mean 0
_diffrn_measured_fraction_theta_full 0.989
_diffrn_measured_fraction_theta_max 0.989
_diffrn_measurement_device_type R-AXIS-IV
_diffrn_measurement_method 'Oscillation  frames'
_diffrn_radiation_monochromator graphite
_diffrn_radiation_source 'fine-focus sealed tube'
_diffrn_radiation_type MoK\a
_diffrn_radiation_wavelength 0.71073
_diffrn_reflns_av_R_equivalents 0.0211
_diffrn_reflns_av_sigmaI/netI 0.0565
_diffrn_reflns_limit_h_max 17
_diffrn_reflns_limit_h_min 0
_diffrn_reflns_limit_k_max 19
_diffrn_reflns_limit_k_min -19
_diffrn_reflns_limit_l_max 25
_diffrn_reflns_limit_l_min -25
_diffrn_reflns_number 17187
_diffrn_reflns_theta_full 26.00
_diffrn_reflns_theta_max 26.00
_diffrn_reflns_theta_min 0.99
_diffrn_standards_decay_% 0
_diffrn_standards_interval_count 0
_diffrn_standards_interval_time 0
_diffrn_standards_number 0
_exptl_absorpt_coefficient_mu 0.558
_exptl_absorpt_correction_T_max 0.9160
_exptl_absorpt_correction_T_min 0.8966
_exptl_absorpt_correction_type multi-scan
_exptl_crystal_colour Colorless
_exptl_crystal_density_diffrn 1.331
_exptl_crystal_density_method 'not measured'
_exptl_crystal_description PRISMATIC
_exptl_crystal_F_000 1984
_exptl_crystal_size_max 0.20
_exptl_crystal_size_mid 0.17
_exptl_crystal_size_min 0.16
_refine_diff_density_max 0.336
_refine_diff_density_min -0.427
_refine_diff_density_rms 0.049
_refine_ls_abs_structure_details 'Flack H D (1983), Acta Cryst. A39, 876-881'
_refine_ls_abs_structure_Flack 0.497(16)
_refine_ls_extinction_coef 0.00222(12)
_refine_ls_extinction_expression Fc^*^=kFc[1+0.001xFc^2^\l^3^/sin(2\q)]^-1/4^
_refine_ls_extinction_method SHELXL
_refine_ls_goodness_of_fit_ref 1.018
_refine_ls_hydrogen_treatment fixed
_refine_ls_matrix_type full
_refine_ls_number_parameters 1082
_refine_ls_number_reflns 16883
_refine_ls_number_restraints 1
_refine_ls_restrained_S_all 1.018
_refine_ls_R_factor_all 0.0519
_refine_ls_R_factor_gt 0.0406
_refine_ls_shift/su_max 0.002
_refine_ls_shift/su_mean 0.000
_refine_ls_structure_factor_coef Fsqd
_refine_ls_weighting_details 'calc w=1/[\s^2^(Fo^2^)+(0.0408P)^2^+0.0000P] where P=(Fo^2^+2Fc^2^)/3'
_refine_ls_weighting_scheme calc
_refine_ls_wR_factor_gt 0.0809
_refine_ls_wR_factor_ref 0.0852
_reflns_number_gt 14290
_reflns_number_total 16883
_reflns_threshold_expression >2sigma(I)
_cod_data_source_file om100234q_si_002.cif
_cod_data_source_block complex-2
_cod_depositor_comments
;
The following automatic conversions were performed:

'_symmetry_cell_setting' value 'Monoclinic' changed to 'monoclinic'
according to /home/saulius/struct/CIF-dictionaries/cif_core.dic
dictionary named 'cif_core.dic' version 2.4.1 from 2010-06-29.

Automatic conversion script
Id: cif_fix_values 1715 2011-07-08 13:25:40Z adriana 
;
_cod_original_cell_volume 4766.3(16)
_cod_original_sg_symbol_H-M P2(1)
_cod_database_code 4065981

loop_
_symmetry_equiv_pos_as_xyz
'x, y, z'
'-x, y+1/2, -z'

loop_
_atom_site_label
_atom_site_type_symbol
_atom_site_fract_x
_atom_site_fract_y
_atom_site_fract_z
_atom_site_U_iso_or_equiv
_atom_site_adp_type
_atom_site_occupancy
_atom_site_symmetry_multiplicity
_atom_site_calc_flag
_atom_site_refinement_flags
Pd1 Pd 0.60006(2) 0.521242(19) 0.118839(15) 0.04242(9) Uani 1 1 d .
Pd1' Pd 1.16111(2) 0.717023(18) 0.418947(15) 0.04007(8) Uani 1 1 d .
P1 P 0.66891(8) 0.40654(7) 0.16084(5) 0.0446(3) Uani 1 1 d .
P2 P 0.57783(8) 0.63916(7) 0.05943(5) 0.0418(3) Uani 1 1 d .
P2' P 1.07593(8) 0.83293(7) 0.43676(5) 0.0433(3) Uani 1 1 d .
P1' P 1.21540(8) 0.59828(7) 0.37296(5) 0.0404(2) Uani 1 1 d .
Cl1' Cl 1.27778(9) 0.73933(9) 0.49953(6) 0.0677(4) Uani 1 1 d .
Cl1 Cl 0.49238(9) 0.54351(9) 0.20233(6) 0.0670(4) Uani 1 1 d .
O1 O 0.7389(2) 0.37524(18) 0.10472(14) 0.0503(8) Uani 1 1 d .
O1' O 1.23297(17) 0.51646(18) 0.41573(12) 0.0406(6) Uani 1 1 d .
O2' O 1.1350(2) 0.57125(17) 0.32064(14) 0.0492(8) Uani 1 1 d .
O2 O 0.61475(19) 0.32328(18) 0.18009(13) 0.0451(7) Uani 1 1 d .
O3 O 0.59976(17) 0.72621(18) 0.09445(13) 0.0439(6) Uani 1 1 d .
O3' O 1.12378(19) 0.92209(18) 0.43396(13) 0.0453(7) Uani 1 1 d .
O4' O 1.0006(2) 0.8349(2) 0.37644(14) 0.0597(9) Uani 1 1 d .
O4 O 0.6514(2) 0.63245(18) 0.00152(14) 0.0512(8) Uani 1 1 d .
O5 O 1.2177(9) 1.0080(7) 0.2737(6) 0.318(9) Uani 1 1 d .
C1 C 0.7371(4) 0.4982(3) 0.2634(2) 0.0640(13) Uani 1 1 d .
H1A H 0.7135 0.5429 0.2357 0.077 Uiso 1 1 calc R
H1B H 0.8005 0.5107 0.2752 0.077 Uiso 1 1 calc R
C1' C 1.3682(4) 0.6724(3) 0.3208(3) 0.0719(16) Uani 1 1 d .
H1'A H 1.3370 0.7218 0.3368 0.086 Uiso 1 1 calc R
H1'B H 1.3791 0.6797 0.2748 0.086 Uiso 1 1 calc R
C2 C 0.6803(4) 0.4905(4) 0.3238(3) 0.0751(16) Uani 1 1 d .
H2A H 0.6323 0.5327 0.3236 0.090 Uiso 1 1 calc R
H2B H 0.7186 0.4981 0.3626 0.090 Uiso 1 1 calc R
C2' C 1.4576(4) 0.6587(3) 0.3581(3) 0.0761(16) Uani 1 1 d .
H2'A H 1.4710 0.7062 0.3863 0.091 Uiso 1 1 calc R
H2'B H 1.5077 0.6518 0.3284 0.091 Uiso 1 1 calc R
C3 C 0.6388(4) 0.4030(4) 0.3228(2) 0.0648(14) Uani 1 1 d .
H3A H 0.5762 0.4044 0.3058 0.078 Uiso 1 1 calc R
H3B H 0.6392 0.3788 0.3661 0.078 Uiso 1 1 calc R
C3' C 1.4448(3) 0.5792(3) 0.3981(3) 0.0633(13) Uani 1 1 d .
H3'A H 1.5020 0.5484 0.4029 0.076 Uiso 1 1 calc R
H3'B H 1.4221 0.5923 0.4409 0.076 Uiso 1 1 calc R
C4 C 0.7011(3) 0.3524(3) 0.2774(2) 0.0504(11) Uani 1 1 d .
H4A H 0.7546 0.3313 0.3021 0.060 Uiso 1 1 calc R
C4' C 1.3747(3) 0.5297(3) 0.3584(2) 0.0432(9) Uani 1 1 d .
H4'A H 1.4049 0.5011 0.3225 0.052 Uiso 1 1 calc R
C5 C 0.6569(3) 0.2807(3) 0.2378(2) 0.0457(10) Uani 1 1 d .
C5' C 1.3137(3) 0.4662(2) 0.39503(19) 0.0381(9) Uani 1 1 d .
C6' C 1.3641(3) 0.4333(3) 0.4545(2) 0.0446(10) Uani 1 1 d .
C6 C 0.5818(3) 0.2380(3) 0.2753(2) 0.0495(11) Uani 1 1 d .
C7 C 0.4907(3) 0.2341(3) 0.2542(2) 0.0610(13) Uani 1 1 d .
H7A H 0.4730 0.2585 0.2147 0.073 Uiso 1 1 calc R
C7' C 1.3472(4) 0.4610(4) 0.5158(2) 0.0731(16) Uani 1 1 d .
H7'A H 1.3001 0.4994 0.5218 0.088 Uiso 1 1 calc R
C8 C 0.4263(4) 0.1939(4) 0.2914(3) 0.0723(15) Uani 1 1 d .
H8A H 0.3658 0.1910 0.2761 0.087 Uiso 1 1 calc R
C8' C 1.3980(5) 0.4336(4) 0.5698(3) 0.096(2) Uani 1 1 d .
H8'A H 1.3843 0.4518 0.6114 0.116 Uiso 1 1 calc R
C9 C 0.4489(4) 0.1585(3) 0.3499(3) 0.0736(16) Uani 1 1 d .
H9A H 0.4045 0.1320 0.3744 0.088 Uiso 1 1 calc R
C9' C 1.4693(5) 0.3787(4) 0.5597(3) 0.099(2) Uani 1 1 d .
H9'A H 1.5042 0.3596 0.5952 0.118 Uiso 1 1 calc R
C10' C 1.4897(4) 0.3517(4) 0.4990(4) 0.0867(19) Uani 1 1 d .
H10A H 1.5397 0.3165 0.4929 0.104 Uiso 1 1 calc R
C10 C 0.5389(5) 0.1626(4) 0.3724(3) 0.0784(17) Uani 1 1 d .
H10B H 0.5550 0.1392 0.4126 0.094 Uiso 1 1 calc R
C11 C 0.6060(4) 0.2017(4) 0.3352(2) 0.0704(15) Uani 1 1 d .
H11A H 0.6666 0.2035 0.3503 0.084 Uiso 1 1 calc R
C11' C 1.4356(3) 0.3768(3) 0.4463(3) 0.0626(13) Uani 1 1 d .
H11B H 1.4472 0.3558 0.4051 0.075 Uiso 1 1 calc R
C12 C 0.7249(3) 0.2176(3) 0.2106(2) 0.0541(11) Uani 1 1 d .
C12' C 1.2732(3) 0.3955(3) 0.3527(2) 0.0445(10) Uani 1 1 d .
C13' C 1.2360(4) 0.3269(3) 0.3839(2) 0.0643(14) Uani 1 1 d .
H13A H 1.2399 0.3228 0.4290 0.077 Uiso 1 1 calc R
C13 C 0.6913(4) 0.1447(4) 0.1851(3) 0.0805(17) Uani 1 1 d .
H13B H 0.6289 0.1335 0.1870 0.097 Uiso 1 1 calc R
C14' C 1.1926(4) 0.2641(4) 0.3474(3) 0.0848(19) Uani 1 1 d .
H14A H 1.1678 0.2178 0.3685 0.102 Uiso 1 1 calc R
C14 C 0.7492(6) 0.0866(4) 0.1563(3) 0.100(2) Uani 1 1 d .
H14B H 0.7253 0.0374 0.1383 0.120 Uiso 1 1 calc R
C15' C 1.1859(4) 0.2695(4) 0.2811(3) 0.0818(19) Uani 1 1 d .
H15A H 1.1564 0.2274 0.2572 0.098 Uiso 1 1 calc R
C15 C 0.8421(6) 0.1026(5) 0.1544(4) 0.104(3) Uani 1 1 d .
H15B H 0.8812 0.0629 0.1368 0.125 Uiso 1 1 calc R
C16 C 0.8766(5) 0.1753(5) 0.1780(3) 0.093(2) Uani 1 1 d .
H16A H 0.9388 0.1870 0.1752 0.112 Uiso 1 1 calc R
C16' C 1.2226(4) 0.3365(4) 0.2502(3) 0.0761(16) Uani 1 1 d .
H16B H 1.2187 0.3397 0.2051 0.091 Uiso 1 1 calc R
C17 C 0.8184(3) 0.2323(3) 0.2065(2) 0.0652(14) Uani 1 1 d .
H17A H 0.8426 0.2820 0.2235 0.078 Uiso 1 1 calc R
C17' C 1.2661(4) 0.4005(3) 0.2852(2) 0.0594(13) Uani 1 1 d .
H17B H 1.2905 0.4464 0.2636 0.071 Uiso 1 1 calc R
C18 C 0.3997(4) 0.6131(3) 0.0227(3) 0.0725(15) Uani 1 1 d .
H18A H 0.4187 0.5550 0.0282 0.087 Uiso 1 1 calc R
H18B H 0.3647 0.6180 -0.0178 0.087 Uiso 1 1 calc R
C18' C 1.0164(4) 0.7875(3) 0.5564(2) 0.0576(12) Uani 1 1 d .
H18C H 1.0521 0.7385 0.5448 0.069 Uiso 1 1 calc R
H18D H 0.9544 0.7697 0.5654 0.069 Uiso 1 1 calc R
C19 C 0.3419(4) 0.6414(3) 0.0801(3) 0.0727(16) Uani 1 1 d .
H19A H 0.3443 0.5999 0.1147 0.087 Uiso 1 1 calc R
H19B H 0.2784 0.6496 0.0664 0.087 Uiso 1 1 calc R
C19' C 1.0591(5) 0.8307(3) 0.6153(2) 0.0816(18) Uani 1 1 d .
H19C H 1.1050 0.7950 0.6362 0.098 Uiso 1 1 calc R
H19D H 1.0128 0.8447 0.6467 0.098 Uiso 1 1 calc R
C20' C 1.1031(4) 0.9105(3) 0.5884(2) 0.0585(13) Uani 1 1 d .
H20A H 1.1047 0.9550 0.6206 0.070 Uiso 1 1 calc R
H20B H 1.1650 0.8996 0.5741 0.070 Uiso 1 1 calc R
C20 C 0.3852(3) 0.7246(4) 0.1029(3) 0.0704(14) Uani 1 1 d .
H20C H 0.3384 0.7673 0.1081 0.084 Uiso 1 1 calc R
H20D H 0.4179 0.7172 0.1442 0.084 Uiso 1 1 calc R
C21 C 0.4515(3) 0.7498(3) 0.0495(2) 0.0501(11) Uani 1 1 d .
H21A H 0.4187 0.7826 0.0160 0.060 Uiso 1 1 calc R
C21' C 1.0398(3) 0.9325(2) 0.53152(19) 0.0433(10) Uani 1 1 d .
H21B H 0.9843 0.9595 0.5476 0.052 Uiso 1 1 calc R
C22' C 1.0788(3) 0.9851(2) 0.47563(19) 0.0392(9) Uani 1 1 d .
C22 C 0.5407(3) 0.7951(3) 0.0695(2) 0.0446(10) Uani 1 1 d .
C23 C 0.5274(3) 0.8560(3) 0.1257(3) 0.0571(12) Uani 1 1 d .
C23' C 1.1519(3) 1.0470(3) 0.4989(2) 0.0516(11) Uani 1 1 d .
C24' C 1.2438(4) 1.0352(5) 0.4877(3) 0.0799(17) Uani 1 1 d .
H24A H 1.2635 0.9872 0.4663 0.096 Uiso 1 1 calc R
C24 C 0.5542(4) 0.8385(4) 0.1890(3) 0.0796(17) Uani 1 1 d .
H24B H 0.5798 0.7864 0.1989 0.096 Uiso 1 1 calc R
C25' C 1.3078(5) 1.0961(7) 0.5088(3) 0.110(3) Uani 1 1 d .
H25A H 1.3700 1.0883 0.5017 0.132 Uiso 1 1 calc R
C25 C 0.5438(5) 0.8973(6) 0.2382(4) 0.117(3) Uani 1 1 d .
H25B H 0.5635 0.8849 0.2805 0.140 Uiso 1 1 calc R
C26 C 0.5044(6) 0.9733(6) 0.2244(5) 0.129(3) Uani 1 1 d .
H26A H 0.4969 1.0125 0.2574 0.154 Uiso 1 1 calc R
C26' C 1.2789(8) 1.1657(6) 0.5393(5) 0.127(4) Uani 1 1 d .
H26B H 1.3211 1.2063 0.5528 0.152 Uiso 1 1 calc R
C27 C 0.4761(6) 0.9917(5) 0.1629(5) 0.119(3) Uani 1 1 d .
H27A H 0.4488 1.0433 0.1539 0.143 Uiso 1 1 calc R
C27' C 1.1880(7) 1.1769(5) 0.5504(4) 0.130(3) Uani 1 1 d .
H27B H 1.1688 1.2251 0.5718 0.156 Uiso 1 1 calc R
C28' C 1.1238(4) 1.1180(3) 0.5305(3) 0.087(2) Uani 1 1 d .
H28A H 1.0619 1.1264 0.5385 0.105 Uiso 1 1 calc R
C28 C 0.4877(4) 0.9333(3) 0.1125(4) 0.0879(19) Uani 1 1 d .
H28B H 0.4687 0.9466 0.0702 0.105 Uiso 1 1 calc R
C29 C 0.5928(3) 0.8360(3) 0.0141(2) 0.0464(10) Uani 1 1 d .
C29' C 1.0068(3) 1.0295(3) 0.43195(19) 0.0428(9) Uani 1 1 d .
C30' C 0.9154(3) 1.0380(3) 0.4474(2) 0.0641(14) Uani 1 1 d .
H30A H 0.8940 1.0157 0.4860 0.077 Uiso 1 1 calc R
C30 C 0.6763(4) 0.8752(3) 0.0295(3) 0.0656(14) Uani 1 1 d .
H30B H 0.6989 0.8741 0.0722 0.079 Uiso 1 1 calc R
C31 C 0.7256(4) 0.9155(3) -0.0176(3) 0.0741(16) Uani 1 1 d .
H31A H 0.7808 0.9417 -0.0065 0.089 Uiso 1 1 calc R
C31' C 0.8556(4) 1.0801(4) 0.4049(3) 0.0740(16) Uani 1 1 d .
H31B H 0.7947 1.0875 0.4161 0.089 Uiso 1 1 calc R
C32' C 0.8851(4) 1.1109(3) 0.3467(3) 0.0629(14) Uani 1 1 d .
H32A H 0.8437 1.1363 0.3178 0.076 Uiso 1 1 calc R
C32 C 0.6934(5) 0.9170(3) -0.0814(3) 0.0830(19) Uani 1 1 d .
H32B H 0.7270 0.9435 -0.1133 0.100 Uiso 1 1 calc R
C33 C 0.6117(5) 0.8794(3) -0.0971(3) 0.0766(17) Uani 1 1 d .
H33A H 0.5894 0.8809 -0.1398 0.092 Uiso 1 1 calc R
C33' C 0.9752(4) 1.1042(3) 0.3315(2) 0.0602(13) Uani 1 1 d .
H33B H 0.9957 1.1267 0.2927 0.072 Uiso 1 1 calc R
C34' C 1.0363(3) 1.0638(3) 0.3735(2) 0.0515(12) Uani 1 1 d .
H34A H 1.0977 1.0596 0.3627 0.062 Uiso 1 1 calc R
C34 C 0.5616(4) 0.8388(3) -0.0497(2) 0.0624(13) Uani 1 1 d .
H34B H 0.5063 0.8132 -0.0611 0.075 Uiso 1 1 calc R
C35' C 1.0668(3) 0.7027(3) 0.34763(18) 0.0437(10) Uani 1 1 d .
C35 C 0.6959(3) 0.5028(2) 0.05171(19) 0.0423(10) Uani 1 1 d .
C36' C 1.0692(3) 0.6343(3) 0.3064(2) 0.0459(10) Uani 1 1 d .
C36 C 0.7539(3) 0.4333(2) 0.05435(19) 0.0403(9) Uani 1 1 d .
C37 C 0.8233(3) 0.4202(3) 0.00997(19) 0.0426(10) Uani 1 1 d .
C37' C 1.0117(3) 0.6265(3) 0.2503(2) 0.0459(10) Uani 1 1 d .
C38' C 0.9495(3) 0.6920(3) 0.2417(2) 0.0508(11) Uani 1 1 d .
H38A H 0.9091 0.6879 0.2062 0.061 Uiso 1 1 calc R
C38 C 0.8343(3) 0.4850(3) -0.0357(2) 0.0470(10) Uani 1 1 d .
H38B H 0.8803 0.4785 -0.0659 0.056 Uiso 1 1 calc R
C39' C 0.9412(3) 0.7630(3) 0.2805(2) 0.0514(12) Uani 1 1 d .
C39 C 0.7823(3) 0.5574(3) -0.0395(2) 0.0441(10) Uani 1 1 d .
C40' C 1.0028(3) 0.7658(3) 0.3346(2) 0.0493(11) Uani 1 1 d .
C40 C 0.7111(3) 0.5633(2) 0.0044(2) 0.0399(9) Uani 1 1 d .
C41' C 1.0212(3) 0.5567(3) 0.2007(2) 0.0553(12) Uani 1 1 d .
C41 C 0.8864(3) 0.3430(3) 0.0108(2) 0.0488(11) Uani 1 1 d .
C42' C 1.0090(4) 0.4701(3) 0.2330(3) 0.0715(15) Uani 1 1 d .
H42A H 1.0530 0.4640 0.2682 0.107 Uiso 1 1 calc R
H42B H 1.0184 0.4267 0.2014 0.107 Uiso 1 1 calc R
H42C H 0.9482 0.4658 0.2495 0.107 Uiso 1 1 calc R
C42 C 0.9470(3) 0.3423(3) 0.0728(2) 0.0653(13) Uani 1 1 d .
H42D H 0.9845 0.3919 0.0740 0.098 Uiso 1 1 calc R
H42E H 0.9855 0.2933 0.0729 0.098 Uiso 1 1 calc R
H42F H 0.9089 0.3412 0.1102 0.098 Uiso 1 1 calc R
C43' C 1.1177(4) 0.5623(4) 0.1703(3) 0.0834(18) Uani 1 1 d .
H43A H 1.1641 0.5578 0.2040 0.125 Uiso 1 1 calc R
H43B H 1.1238 0.6153 0.1484 0.125 Uiso 1 1 calc R
H43C H 1.1248 0.5174 0.1396 0.125 Uiso 1 1 calc R
C43 C 0.8266(4) 0.2635(3) 0.0081(3) 0.0841(19) Uani 1 1 d .
H43D H 0.7867 0.2629 0.0445 0.126 Uiso 1 1 calc R
H43E H 0.8653 0.2146 0.0096 0.126 Uiso 1 1 calc R
H43F H 0.7906 0.2632 -0.0316 0.126 Uiso 1 1 calc R
C44' C 0.9490(4) 0.5642(3) 0.1448(2) 0.0767(17) Uani 1 1 d .
H44A H 0.8886 0.5614 0.1623 0.115 Uiso 1 1 calc R
H44B H 0.9570 0.5189 0.1146 0.115 Uiso 1 1 calc R
H44C H 0.9566 0.6169 0.1229 0.115 Uiso 1 1 calc R
C44 C 0.9512(5) 0.3423(5) -0.0472(3) 0.104(3) Uani 1 1 d .
H44D H 0.9887 0.3919 -0.0460 0.156 Uiso 1 1 calc R
H44E H 0.9156 0.3413 -0.0871 0.156 Uiso 1 1 calc R
H44F H 0.9895 0.2933 -0.0448 0.156 Uiso 1 1 calc R
C45' C 0.8757(4) 0.8347(4) 0.2626(3) 0.0726(17) Uani 1 1 d .
C45 C 0.8046(3) 0.6286(3) -0.0871(2) 0.0568(12) Uani 1 1 d .
C46 C 0.8248(4) 0.7085(4) -0.0478(3) 0.0901(19) Uani 1 1 d .
H46A H 0.8752 0.6984 -0.0180 0.135 Uiso 1 1 calc R
H46B H 0.7715 0.7239 -0.0240 0.135 Uiso 1 1 calc R
H46C H 0.8403 0.7533 -0.0769 0.135 Uiso 1 1 calc R
C46' C 0.8103(5) 0.8534(5) 0.3182(3) 0.114(3) Uani 1 1 d .
H46D H 0.8453 0.8662 0.3571 0.170 Uiso 1 1 calc R
H46E H 0.7725 0.8050 0.3257 0.170 Uiso 1 1 calc R
H46F H 0.7722 0.9005 0.3066 0.170 Uiso 1 1 calc R
C47 C 0.7235(4) 0.6453(4) -0.1346(3) 0.0762(17) Uani 1 1 d .
H47A H 0.7102 0.5953 -0.1592 0.114 Uiso 1 1 calc R
H47B H 0.7391 0.6900 -0.1637 0.114 Uiso 1 1 calc R
H47C H 0.6705 0.6611 -0.1105 0.114 Uiso 1 1 calc R
C47' C 0.9326(6) 0.9128(4) 0.2470(4) 0.116(3) Uani 1 1 d .
H47D H 0.9700 0.9277 0.2843 0.173 Uiso 1 1 calc R
H47E H 0.8923 0.9586 0.2361 0.173 Uiso 1 1 calc R
H47F H 0.9711 0.9010 0.2109 0.173 Uiso 1 1 calc R
C48' C 0.8173(5) 0.8152(5) 0.2008(3) 0.117(3) Uani 1 1 d .
H48A H 0.8570 0.8042 0.1652 0.176 Uiso 1 1 calc R
H48B H 0.7789 0.8626 0.1904 0.176 Uiso 1 1 calc R
H48C H 0.7797 0.7668 0.2084 0.176 Uiso 1 1 calc R
C48 C 0.8895(4) 0.6082(4) -0.1280(3) 0.090(2) Uani 1 1 d .
H48D H 0.9412 0.5972 -0.0995 0.135 Uiso 1 1 calc R
H48E H 0.9030 0.6552 -0.1555 0.135 Uiso 1 1 calc R
H48F H 0.8771 0.5596 -0.1544 0.135 Uiso 1 1 calc R
C49 C 1.2169(12) 0.8686(13) 0.2272(7) 0.286(12) Uani 1 1 d .
H49A H 1.1724 0.8903 0.1964 0.430 Uiso 1 1 calc R
H49B H 1.1914 0.8216 0.2497 0.430 Uiso 1 1 calc R
H49C H 1.2706 0.8510 0.2047 0.430 Uiso 1 1 calc R
C50 C 1.2418(9) 0.9341(13) 0.2739(8) 0.204(9) Uani 1 1 d .
C51 C 1.3098(8) 0.9162(8) 0.3256(6) 0.185(5) Uani 1 1 d .
H51A H 1.3220 0.9665 0.3501 0.277 Uiso 1 1 calc R
H51B H 1.3654 0.8967 0.3067 0.277 Uiso 1 1 calc R
H51C H 1.2864 0.8737 0.3539 0.277 Uiso 1 1 calc R
N1 N 0.7305(2) 0.4164(2) 0.22935(17) 0.0490(9) Uani 1 1 d .
N1' N 1.3118(3) 0.5947(2) 0.33212(17) 0.0472(9) Uani 1 1 d .
N2 N 0.4804(2) 0.6691(2) 0.02225(18) 0.0479(9) Uani 1 1 d .
N2' N 1.0160(2) 0.8500(2) 0.50300(17) 0.0421(8) Uani 1 1 d .

loop_
_atom_site_aniso_label
_atom_site_aniso_U_11
_atom_site_aniso_U_22
_atom_site_aniso_U_33
_atom_site_aniso_U_23
_atom_site_aniso_U_13
_atom_site_aniso_U_12
Pd1 0.04502(19) 0.04099(17) 0.04163(17) 0.01085(15) 0.00930(14) 0.01101(15)
Pd1' 0.04049(18) 0.03678(15) 0.04247(17) -0.00689(15) -0.00907(13) 0.01077(15)
P1 0.0458(7) 0.0445(6) 0.0434(6) 0.0134(5) 0.0034(5) 0.0100(5)
P2 0.0441(7) 0.0359(5) 0.0457(6) 0.0095(5) 0.0048(5) 0.0076(5)
P2' 0.0511(7) 0.0378(5) 0.0405(6) -0.0095(5) -0.0075(5) 0.0149(5)
P1' 0.0391(6) 0.0366(5) 0.0453(6) -0.0035(5) -0.0019(5) 0.0117(5)
Cl1' 0.0556(7) 0.0789(9) 0.0672(8) -0.0065(6) -0.0252(6) -0.0038(6)
Cl1 0.0626(8) 0.0859(10) 0.0533(6) 0.0090(6) 0.0198(6) 0.0212(7)
O1 0.059(2) 0.0462(17) 0.0466(16) 0.0158(14) 0.0125(15) 0.0197(14)
O1' 0.0403(15) 0.0385(14) 0.0434(14) 0.0024(14) 0.0091(11) 0.0127(14)
O2' 0.0495(18) 0.0403(16) 0.0570(18) -0.0208(14) -0.0173(14) 0.0193(13)
O2 0.0474(17) 0.0451(16) 0.0426(15) 0.0162(14) -0.0049(13) 0.0021(13)
O3 0.0412(15) 0.0373(15) 0.0528(15) 0.0062(14) -0.0087(12) 0.0075(13)
O3' 0.0495(17) 0.0413(15) 0.0453(15) -0.0047(13) 0.0047(13) 0.0122(13)
O4' 0.073(2) 0.0537(18) 0.0512(17) -0.0216(15) -0.0261(16) 0.0350(17)
O4 0.060(2) 0.0447(16) 0.0494(17) 0.0174(14) 0.0152(15) 0.0164(15)
O5 0.372(15) 0.265(12) 0.326(13) 0.169(11) 0.222(12) 0.203(12)
C1 0.064(3) 0.062(3) 0.066(3) -0.003(3) -0.007(3) -0.002(2)
C1' 0.078(4) 0.041(3) 0.098(4) 0.021(3) 0.028(3) 0.008(3)
C2 0.071(4) 0.081(4) 0.074(4) -0.009(3) -0.004(3) 0.013(3)
C2' 0.076(4) 0.058(3) 0.095(4) -0.007(3) 0.010(3) -0.011(3)
C3 0.065(3) 0.085(4) 0.045(3) -0.001(3) 0.007(2) 0.013(3)
C3' 0.046(3) 0.059(3) 0.084(4) -0.008(3) -0.005(3) -0.005(2)
C4 0.046(3) 0.062(3) 0.044(2) 0.014(2) 0.001(2) 0.008(2)
C4' 0.039(2) 0.037(2) 0.054(2) 0.004(2) 0.0086(18) 0.0136(19)
C5 0.043(2) 0.052(3) 0.042(2) 0.021(2) -0.0039(19) 0.010(2)
C5' 0.033(2) 0.035(2) 0.047(2) -0.0031(18) 0.0093(18) 0.0135(16)
C6' 0.050(3) 0.039(2) 0.044(2) 0.0001(19) -0.002(2) 0.0125(19)
C6 0.052(3) 0.046(3) 0.051(2) 0.013(2) 0.004(2) 0.012(2)
C7 0.051(3) 0.075(4) 0.057(3) 0.020(3) 0.009(2) 0.008(3)
C7' 0.091(4) 0.078(4) 0.050(3) 0.006(3) -0.006(3) 0.036(3)
C8 0.054(3) 0.082(4) 0.081(4) 0.002(3) 0.014(3) 0.005(3)
C8' 0.145(6) 0.091(5) 0.052(3) -0.003(3) -0.023(4) 0.037(4)
C9 0.084(4) 0.065(3) 0.073(4) 0.013(3) 0.028(3) -0.004(3)
C9' 0.126(6) 0.082(4) 0.086(5) 0.019(4) -0.038(4) 0.028(4)
C10' 0.079(4) 0.074(4) 0.106(5) 0.003(4) -0.020(4) 0.038(3)
C10 0.102(5) 0.076(4) 0.058(3) 0.027(3) 0.025(3) 0.003(3)
C11 0.071(3) 0.078(4) 0.062(3) 0.027(3) 0.001(3) 0.016(3)
C11' 0.057(3) 0.060(3) 0.071(3) 0.005(3) -0.001(3) 0.024(2)
C12 0.056(3) 0.058(3) 0.049(2) 0.024(3) 0.011(2) 0.017(3)
C12' 0.042(2) 0.044(2) 0.048(2) -0.007(2) 0.008(2) 0.0085(19)
C13' 0.073(4) 0.062(3) 0.059(3) -0.011(3) 0.025(3) -0.017(3)
C13 0.080(4) 0.065(4) 0.097(4) -0.002(3) 0.019(3) 0.018(3)
C14' 0.084(4) 0.072(4) 0.100(5) -0.027(3) 0.042(4) -0.029(3)
C14 0.120(6) 0.068(4) 0.113(5) 0.008(4) 0.038(5) 0.025(4)
C15' 0.073(4) 0.078(4) 0.096(5) -0.052(4) 0.021(3) -0.017(3)
C15 0.114(6) 0.094(5) 0.105(5) 0.044(5) 0.047(5) 0.068(5)
C16 0.076(4) 0.107(5) 0.098(5) 0.052(4) 0.028(4) 0.052(4)
C16' 0.098(5) 0.069(4) 0.060(3) -0.029(3) -0.006(3) 0.011(3)
C17 0.055(3) 0.069(4) 0.072(3) 0.027(3) 0.013(2) 0.024(3)
C17' 0.087(4) 0.042(2) 0.049(3) -0.006(2) 0.004(3) 0.012(3)
C18 0.062(3) 0.063(3) 0.092(4) 0.006(3) -0.014(3) -0.013(3)
C18' 0.071(3) 0.042(2) 0.060(3) 0.004(2) 0.002(3) -0.003(2)
C19 0.048(3) 0.061(3) 0.109(5) 0.026(3) 0.003(3) 0.001(3)
C19' 0.125(5) 0.060(3) 0.058(3) 0.023(3) -0.023(3) -0.027(3)
C20' 0.084(4) 0.048(3) 0.043(2) 0.000(2) -0.014(2) -0.013(3)
C20 0.050(3) 0.072(3) 0.089(4) 0.010(3) 0.010(3) 0.008(3)
C21 0.036(2) 0.047(2) 0.067(3) 0.016(2) -0.003(2) 0.0061(19)
C21' 0.056(3) 0.036(2) 0.039(2) -0.0078(18) 0.003(2) 0.0015(19)
C22' 0.046(2) 0.035(2) 0.038(2) -0.0047(17) 0.0076(18) 0.0059(18)
C22 0.037(2) 0.038(2) 0.059(3) 0.004(2) -0.005(2) 0.0105(18)
C23 0.048(3) 0.043(3) 0.080(3) -0.006(2) 0.006(3) 0.006(2)
C23' 0.057(3) 0.045(2) 0.052(3) 0.004(2) -0.008(2) -0.009(2)
C24' 0.064(4) 0.114(5) 0.062(3) 0.002(4) -0.001(3) -0.017(4)
C24 0.081(4) 0.088(4) 0.070(4) -0.023(3) 0.003(3) 0.012(3)
C25' 0.083(5) 0.178(9) 0.068(4) 0.019(5) -0.003(4) -0.052(6)
C25 0.112(6) 0.149(8) 0.089(5) -0.058(5) 0.013(4) 0.017(6)
C26 0.117(7) 0.115(7) 0.156(9) -0.062(7) 0.052(7) -0.010(6)
C26' 0.147(9) 0.102(6) 0.127(7) 0.037(5) -0.065(7) -0.066(6)
C27 0.122(7) 0.065(4) 0.173(8) -0.037(5) 0.045(6) 0.024(4)
C27' 0.157(8) 0.070(4) 0.159(8) -0.030(5) -0.068(7) -0.009(5)
C28' 0.086(4) 0.051(3) 0.124(5) -0.032(3) -0.029(4) 0.002(3)
C28 0.095(5) 0.059(3) 0.110(5) -0.007(4) 0.016(4) 0.024(3)
C29 0.046(3) 0.034(2) 0.059(3) 0.000(2) -0.001(2) 0.0041(19)
C29' 0.049(2) 0.031(2) 0.049(2) -0.003(2) 0.0038(18) 0.0035(19)
C30' 0.055(3) 0.070(3) 0.068(3) 0.024(3) 0.012(2) 0.009(3)
C30 0.062(3) 0.061(3) 0.074(3) 0.006(3) 0.000(3) -0.009(3)
C31 0.064(4) 0.058(3) 0.100(5) -0.007(3) 0.012(3) -0.017(3)
C31' 0.050(3) 0.074(4) 0.098(4) 0.026(3) 0.011(3) 0.019(3)
C32' 0.070(4) 0.046(3) 0.072(3) 0.013(3) -0.013(3) 0.011(2)
C32 0.113(5) 0.045(3) 0.093(5) 0.007(3) 0.036(4) -0.008(3)
C33 0.110(5) 0.056(3) 0.064(3) 0.014(3) 0.012(3) 0.004(3)
C33' 0.068(4) 0.055(3) 0.058(3) 0.016(3) 0.008(3) 0.003(3)
C34' 0.049(3) 0.053(3) 0.053(3) 0.010(2) 0.007(2) 0.011(2)
C34 0.072(4) 0.054(3) 0.060(3) 0.006(3) -0.007(3) -0.003(3)
C35' 0.050(2) 0.043(2) 0.038(2) -0.0125(19) -0.0068(18) 0.0107(19)
C35 0.043(2) 0.038(2) 0.046(2) 0.0105(19) 0.0030(18) 0.0046(18)
C36' 0.045(2) 0.044(2) 0.049(2) 0.001(2) -0.005(2) 0.012(2)
C36 0.046(2) 0.035(2) 0.040(2) 0.0087(18) 0.0007(19) 0.0089(18)
C37 0.047(3) 0.044(2) 0.037(2) -0.0002(19) 0.0001(19) 0.0047(19)
C37' 0.048(3) 0.046(2) 0.043(2) -0.008(2) -0.010(2) 0.004(2)
C38' 0.047(3) 0.059(3) 0.045(2) -0.010(2) -0.018(2) 0.008(2)
C38 0.044(3) 0.056(3) 0.041(2) 0.003(2) 0.0098(19) 0.004(2)
C39' 0.050(3) 0.056(3) 0.048(3) -0.016(2) -0.016(2) 0.020(2)
C39 0.046(3) 0.044(2) 0.043(2) 0.0041(19) 0.001(2) -0.0036(19)
C40' 0.054(3) 0.047(2) 0.046(2) -0.018(2) -0.013(2) 0.016(2)
C40 0.039(2) 0.039(2) 0.042(2) 0.0066(18) 0.0034(19) 0.0051(18)
C41' 0.068(3) 0.049(3) 0.048(3) -0.019(2) -0.005(2) 0.009(2)
C41 0.054(3) 0.048(3) 0.045(2) -0.006(2) 0.001(2) 0.017(2)
C42' 0.081(4) 0.051(3) 0.082(4) -0.009(3) -0.018(3) -0.004(3)
C42 0.052(3) 0.065(3) 0.078(3) -0.009(3) -0.012(3) 0.014(2)
C43' 0.097(5) 0.090(4) 0.064(3) -0.026(3) 0.018(3) 0.019(3)
C43 0.091(4) 0.051(3) 0.109(5) -0.024(3) -0.023(4) 0.013(3)
C44' 0.103(5) 0.066(3) 0.059(3) -0.026(3) -0.026(3) 0.013(3)
C44 0.124(6) 0.115(5) 0.074(4) 0.014(4) 0.037(4) 0.073(5)
C45' 0.076(4) 0.077(4) 0.064(3) -0.012(3) -0.029(3) 0.044(3)
C45 0.051(3) 0.060(3) 0.060(3) 0.019(2) 0.018(2) -0.010(2)
C46 0.085(4) 0.064(3) 0.122(5) 0.011(4) 0.021(4) -0.029(3)
C46' 0.103(5) 0.145(7) 0.091(5) -0.013(5) -0.015(4) 0.089(5)
C47 0.068(4) 0.091(4) 0.070(3) 0.036(3) 0.006(3) -0.001(3)
C47' 0.149(7) 0.073(4) 0.122(6) 0.004(4) -0.055(5) 0.033(5)
C48' 0.121(6) 0.120(6) 0.107(5) -0.030(5) -0.073(5) 0.062(5)
C48 0.066(4) 0.110(5) 0.095(4) 0.043(4) 0.035(3) 0.003(3)
C49 0.30(2) 0.36(3) 0.196(15) -0.073(17) -0.062(14) 0.040(19)
C50 0.141(10) 0.28(2) 0.192(13) 0.146(14) 0.084(9) 0.116(12)
C51 0.193(12) 0.146(9) 0.220(13) -0.015(9) 0.110(11) -0.002(9)
N1 0.045(2) 0.058(2) 0.0441(19) 0.0101(18) -0.0004(16) 0.0053(18)
N1' 0.054(2) 0.0382(18) 0.050(2) 0.0054(17) 0.0068(18) 0.0083(17)
N2 0.046(2) 0.0397(19) 0.057(2) 0.0035(17) -0.0052(18) 0.0002(16)
N2' 0.047(2) 0.0332(17) 0.0458(19) -0.0031(15) -0.0055(16) -0.0041(15)

loop_
_atom_type_symbol
_atom_type_description
_atom_type_scat_dispersion_real
_atom_type_scat_dispersion_imag
_atom_type_scat_source
C C 0.0033 0.0016 'International Tables Vol C Tables 4.2.6.8 and 6.1.1.4'
H H 0.0000 0.0000 'International Tables Vol C Tables 4.2.6.8 and 6.1.1.4'
N N 0.0061 0.0033 'International Tables Vol C Tables 4.2.6.8 and 6.1.1.4'
O O 0.0106 0.0060 'International Tables Vol C Tables 4.2.6.8 and 6.1.1.4'
P P 0.1023 0.0942 'International Tables Vol C Tables 4.2.6.8 and 6.1.1.4'
Cl Cl 0.1484 0.1585 'International Tables Vol C Tables 4.2.6.8 and 6.1.1.4'
Pd Pd -0.9988 1.0072 'International Tables Vol C Tables 4.2.6.8 and 6.1.1.4'

loop_
_geom_angle_atom_site_label_1
_geom_angle_atom_site_label_2
_geom_angle_atom_site_label_3
_geom_angle
C35 Pd1 P1 80.40(11)
C35 Pd1 P2 80.99(11)
P1 Pd1 P2 160.12(4)
C35 Pd1 Cl1 177.18(12)
P1 Pd1 Cl1 98.06(4)
P2 Pd1 Cl1 100.24(4)
C35' Pd1' P2' 80.80(12)
C35' Pd1' P1' 80.81(12)
P2' Pd1' P1' 161.50(4)
C35' Pd1' Cl1' 176.66(13)
P2' Pd1' Cl1' 98.79(5)
P1' Pd1' Cl1' 99.46(5)
O2 P1 O1 104.05(16)
O2 P1 N1 97.40(17)
O1 P1 N1 107.05(17)
O2 P1 Pd1 123.36(12)
O1 P1 Pd1 104.88(11)
N1 P1 Pd1 118.54(15)
O3 P2 O4 105.05(16)
O3 P2 N2 96.87(16)
O4 P2 N2 104.66(18)
O3 P2 Pd1 116.99(11)
O4 P2 Pd1 104.65(11)
N2 P2 Pd1 126.52(13)
O3' P2' O4' 104.12(17)
O3' P2' N2' 97.16(16)
O4' P2' N2' 105.19(18)
O3' P2' Pd1' 118.77(12)
O4' P2' Pd1' 104.74(11)
N2' P2' Pd1' 124.71(13)
O1' P1' O2' 104.68(16)
O1' P1' N1' 97.18(15)
O2' P1' N1' 105.23(18)
O1' P1' Pd1' 120.40(11)
O2' P1' Pd1' 104.04(10)
N1' P1' Pd1' 123.35(14)
C36 O1 P1 115.4(2)
C5' O1' P1' 113.5(2)
C36' O2' P1' 115.1(2)
C5 O2 P1 112.2(3)
C22 O3 P2 112.2(2)
C22' O3' P2' 112.5(2)
C40' O4' P2' 115.2(3)
C40 O4 P2 116.1(2)
N1 C1 C2 106.6(4)
N1 C1 H1A 110.4
C2 C1 H1A 110.4
N1 C1 H1B 110.4
C2 C1 H1B 110.4
H1A C1 H1B 108.6
N1' C1' C2' 105.7(4)
N1' C1' H1'A 110.6
C2' C1' H1'A 110.6
N1' C1' H1'B 110.6
C2' C1' H1'B 110.6
H1'A C1' H1'B 108.7
C1 C2 C3 106.8(4)
C1 C2 H2A 110.4
C3 C2 H2A 110.4
C1 C2 H2B 110.4
C3 C2 H2B 110.4
H2A C2 H2B 108.6
C1' C2' C3' 106.2(4)
C1' C2' H2'A 110.5
C3' C2' H2'A 110.5
C1' C2' H2'B 110.5
C3' C2' H2'B 110.5
H2'A C2' H2'B 108.7
C2 C3 C4 104.3(4)
C2 C3 H3A 110.9
C4 C3 H3A 110.9
C2 C3 H3B 110.9
C4 C3 H3B 110.9
H3A C3 H3B 108.9
C4' C3' C2' 103.4(4)
C4' C3' H3'A 111.1
C2' C3' H3'A 111.1
C4' C3' H3'B 111.1
C2' C3' H3'B 111.1
H3'A C3' H3'B 109.1
N1 C4 C5 106.2(3)
N1 C4 C3 103.1(4)
C5 C4 C3 117.6(4)
N1 C4 H4A 109.8
C5 C4 H4A 109.8
C3 C4 H4A 109.8
N1' C4' C3' 103.8(4)
N1' C4' C5' 106.0(3)
C3' C4' C5' 117.7(4)
N1' C4' H4'A 109.7
C3' C4' H4'A 109.7
C5' C4' H4'A 109.7
O2 C5 C6 108.6(3)
O2 C5 C12 105.5(3)
C6 C5 C12 112.1(4)
O2 C5 C4 104.2(3)
C6 C5 C4 111.2(4)
C12 C5 C4 114.5(4)
O1' C5' C6' 109.1(3)
O1' C5' C12' 105.0(3)
C6' C5' C12' 112.4(3)
O1' C5' C4' 104.7(3)
C6' C5' C4' 110.2(3)
C12' C5' C4' 114.8(3)
C7' C6' C11' 118.3(4)
C7' C6' C5' 123.0(4)
C11' C6' C5' 118.6(4)
C7 C6 C11 118.5(4)
C7 C6 C5 123.9(4)
C11 C6 C5 117.6(4)
C8 C7 C6 120.3(5)
C8 C7 H7A 119.8
C6 C7 H7A 119.8
C6' C7' C8' 122.2(5)
C6' C7' H7'A 118.9
C8' C7' H7'A 118.9
C9 C8 C7 121.8(5)
C9 C8 H8A 119.1
C7 C8 H8A 119.1
C9' C8' C7' 118.0(6)
C9' C8' H8'A 121.0
C7' C8' H8'A 121.0
C8 C9 C10 119.0(5)
C8 C9 H9A 120.5
C10 C9 H9A 120.5
C10' C9' C8' 121.3(6)
C10' C9' H9'A 119.3
C8' C9' H9'A 119.3
C9' C10' C11' 119.7(5)
C9' C10' H10A 120.2
C11' C10' H10A 120.2
C9 C10 C11 120.5(5)
C9 C10 H10B 119.8
C11 C10 H10B 119.8
C6 C11 C10 119.9(5)
C6 C11 H11A 120.0
C10 C11 H11A 120.0
C10' C11' C6' 120.5(5)
C10' C11' H11B 119.8
C6' C11' H11B 119.8
C13 C12 C17 117.8(5)
C13 C12 C5 118.1(4)
C17 C12 C5 124.0(5)
C13' C12' C17' 119.1(4)
C13' C12' C5' 117.8(4)
C17' C12' C5' 122.9(4)
C12' C13' C14' 119.7(5)
C12' C13' H13A 120.1
C14' C13' H13A 120.1
C12 C13 C14 120.9(6)
C12 C13 H13B 119.6
C14 C13 H13B 119.6
C15' C14' C13' 120.8(6)
C15' C14' H14A 119.6
C13' C14' H14A 119.6
C15 C14 C13 119.6(7)
C15 C14 H14B 120.2
C13 C14 H14B 120.2
C16' C15' C14' 119.8(5)
C16' C15' H15A 120.1
C14' C15' H15A 120.1
C16 C15 C14 120.4(6)
C16 C15 H15B 119.8
C14 C15 H15B 119.8
C15 C16 C17 119.3(7)
C15 C16 H16A 120.4
C17 C16 H16A 120.4
C15' C16' C17' 120.9(5)
C15' C16' H16B 119.6
C17' C16' H16B 119.6
C16 C17 C12 121.9(6)
C16 C17 H17A 119.0
C12 C17 H17A 119.0
C16' C17' C12' 119.8(5)
C16' C17' H17B 120.1
C12' C17' H17B 120.1
N2 C18 C19 106.3(4)
N2 C18 H18A 110.5
C19 C18 H18A 110.5
N2 C18 H18B 110.5
C19 C18 H18B 110.5
H18A C18 H18B 108.7
N2' C18' C19' 106.4(4)
N2' C18' H18C 110.4
C19' C18' H18C 110.4
N2' C18' H18D 110.4
C19' C18' H18D 110.4
H18C C18' H18D 108.6
C18 C19 C20 105.0(4)
C18 C19 H19A 110.7
C20 C19 H19A 110.7
C18 C19 H19B 110.7
C20 C19 H19B 110.7
H19A C19 H19B 108.8
C18' C19' C20' 104.8(4)
C18' C19' H19C 110.8
C20' C19' H19C 110.8
C18' C19' H19D 110.8
C20' C19' H19D 110.8
H19C C19' H19D 108.9
C21' C20' C19' 102.6(4)
C21' C20' H20A 111.2
C19' C20' H20A 111.2
C21' C20' H20B 111.2
C19' C20' H20B 111.2
H20A C20' H20B 109.2
C21 C20 C19 105.6(4)
C21 C20 H20C 110.6
C19 C20 H20C 110.6
C21 C20 H20D 110.6
C19 C20 H20D 110.6
H20C C20 H20D 108.8
N2 C21 C20 103.6(4)
N2 C21 C22 105.3(3)
C20 C21 C22 118.5(4)
N2 C21 H21A 109.6
C20 C21 H21A 109.6
C22 C21 H21A 109.6
N2' C21' C20' 103.5(3)
N2' C21' C22' 105.9(3)
C20' C21' C22' 118.2(4)
N2' C21' H21B 109.6
C20' C21' H21B 109.6
C22' C21' H21B 109.6
O3' C22' C23' 107.6(3)
O3' C22' C29' 106.2(3)
C23' C22' C29' 110.5(3)
O3' C22' C21' 103.9(3)
C23' C22' C21' 112.6(3)
C29' C22' C21' 115.2(3)
O3 C22 C23 106.9(3)
O3 C22 C29 106.2(3)
C23 C22 C29 111.6(4)
O3 C22 C21 103.2(3)
C23 C22 C21 112.2(4)
C29 C22 C21 115.7(4)
C24 C23 C28 118.3(5)
C24 C23 C22 123.3(4)
C28 C23 C22 118.4(5)
C28' C23' C24' 119.6(5)
C28' C23' C22' 117.8(4)
C24' C23' C22' 122.5(5)
C23' C24' C25' 119.7(7)
C23' C24' H24A 120.1
C25' C24' H24A 120.1
C23 C24 C25 121.2(7)
C23 C24 H24B 119.4
C25 C24 H24B 119.4
C26' C25' C24' 119.8(8)
C26' C25' H25A 120.1
C24' C25' H25A 120.1
C26 C25 C24 119.9(8)
C26 C25 H25B 120.1
C24 C25 H25B 120.1
C27 C26 C25 120.2(8)
C27 C26 H26A 119.9
C25 C26 H26A 119.9
C25' C26' C27' 120.2(8)
C25' C26' H26B 119.9
C27' C26' H26B 119.9
C26 C27 C28 120.5(8)
C26 C27 H27A 119.7
C28 C27 H27A 119.7
C26' C27' C28' 121.2(8)
C26' C27' H27B 119.4
C28' C27' H27B 119.4
C23' C28' C27' 119.4(7)
C23' C28' H28A 120.3
C27' C28' H28A 120.3
C23 C28 C27 120.0(7)
C23 C28 H28B 120.0
C27 C28 H28B 120.0
C34 C29 C30 117.9(5)
C34 C29 C22 124.2(4)
C30 C29 C22 117.8(4)
C30' C29' C34' 118.4(4)
C30' C29' C22' 124.0(4)
C34' C29' C22' 117.5(4)
C29' C30' C31' 119.7(4)
C29' C30' H30A 120.1
C31' C30' H30A 120.1
C31 C30 C29 120.9(5)
C31 C30 H30B 119.5
C29 C30 H30B 119.5
C30 C31 C32 120.3(5)
C30 C31 H31A 119.9
C32 C31 H31A 119.9
C32' C31' C30' 121.0(5)
C32' C31' H31B 119.5
C30' C31' H31B 119.5
C33' C32' C31' 119.8(5)
C33' C32' H32A 120.1
C31' C32' H32A 120.1
C33 C32 C31 119.5(6)
C33 C32 H32B 120.3
C31 C32 H32B 120.3
C32 C33 C34 120.5(6)
C32 C33 H33A 119.8
C34 C33 H33A 119.8
C32' C33' C34' 120.2(5)
C32' C33' H33B 119.9
C34' C33' H33B 119.9
C33' C34' C29' 120.8(4)
C33' C34' H34A 119.6
C29' C34' H34A 119.6
C29 C34 C33 121.0(5)
C29 C34 H34B 119.5
C33 C34 H34B 119.5
C36' C35' C40' 118.5(4)
C36' C35' Pd1' 120.8(3)
C40' C35' Pd1' 120.4(3)
C40 C35 C36 118.1(4)
C40 C35 Pd1 120.3(3)
C36 C35 Pd1 121.4(3)
C35' C36' O2' 117.4(4)
C35' C36' C37' 123.0(4)
O2' C36' C37' 119.5(4)
C35 C36 C37 122.9(4)
C35 C36 O1 116.4(3)
C37 C36 O1 120.7(3)
C36 C37 C38 115.0(4)
C36 C37 C41 123.8(4)
C38 C37 C41 121.1(4)
C38' C37' C36' 114.2(4)
C38' C37' C41' 122.2(4)
C36' C37' C41' 123.4(4)
C39' C38' C37' 127.0(4)
C39' C38' H38A 116.5
C37' C38' H38A 116.5
C39 C38 C37 125.4(4)
C39 C38 H38B 117.3
C37 C38 H38B 117.3
C38' C39' C40' 114.5(4)
C38' C39' C45' 122.1(4)
C40' C39' C45' 123.2(4)
C38 C39 C40 115.8(4)
C38 C39 C45 121.8(4)
C40 C39 C45 122.3(4)
C35' C40' O4' 118.3(4)
C35' C40' C39' 122.6(4)
O4' C40' C39' 119.0(4)
C35 C40 C39 122.7(4)
C35 C40 O4 117.7(3)
C39 C40 O4 119.7(3)
C37' C41' C42' 110.6(4)
C37' C41' C44' 111.9(4)
C42' C41' C44' 107.8(4)
C37' C41' C43' 109.0(4)
C42' C41' C43' 109.8(4)
C44' C41' C43' 107.6(4)
C42 C41 C37 110.4(4)
C42 C41 C43 109.9(4)
C37 C41 C43 108.6(4)
C42 C41 C44 107.0(4)
C37 C41 C44 112.0(4)
C43 C41 C44 108.9(5)
C41' C42' H42A 109.5
C41' C42' H42B 109.5
H42A C42' H42B 109.5
C41' C42' H42C 109.5
H42A C42' H42C 109.5
H42B C42' H42C 109.5
C41 C42 H42D 109.5
C41 C42 H42E 109.5
H42D C42 H42E 109.5
C41 C42 H42F 109.5
H42D C42 H42F 109.5
H42E C42 H42F 109.5
C41' C43' H43A 109.5
C41' C43' H43B 109.5
H43A C43' H43B 109.5
C41' C43' H43C 109.5
H43A C43' H43C 109.5
H43B C43' H43C 109.5
C41 C43 H43D 109.5
C41 C43 H43E 109.5
H43D C43 H43E 109.5
C41 C43 H43F 109.5
H43D C43 H43F 109.5
H43E C43 H43F 109.5
C41' C44' H44A 109.5
C41' C44' H44B 109.5
H44A C44' H44B 109.5
C41' C44' H44C 109.5
H44A C44' H44C 109.5
H44B C44' H44C 109.5
C41 C44 H44D 109.5
C41 C44 H44E 109.5
H44D C44 H44E 109.5
C41 C44 H44F 109.5
H44D C44 H44F 109.5
H44E C44 H44F 109.5
C39' C45' C47' 108.5(5)
C39' C45' C46' 111.2(5)
C47' C45' C46' 110.4(6)
C39' C45' C48' 112.2(5)
C47' C45' C48' 106.3(5)
C46' C45' C48' 108.1(5)
C46 C45 C39 108.5(4)
C46 C45 C47 109.0(5)
C39 C45 C47 111.2(4)
C46 C45 C48 108.3(4)
C39 C45 C48 112.1(4)
C47 C45 C48 107.7(4)
C45 C46 H46A 109.5
C45 C46 H46B 109.5
H46A C46 H46B 109.5
C45 C46 H46C 109.5
H46A C46 H46C 109.5
H46B C46 H46C 109.5
C45' C46' H46D 109.5
C45' C46' H46E 109.5
H46D C46' H46E 109.5
C45' C46' H46F 109.5
H46D C46' H46F 109.5
H46E C46' H46F 109.5
C45 C47 H47A 109.5
C45 C47 H47B 109.5
H47A C47 H47B 109.5
C45 C47 H47C 109.5
H47A C47 H47C 109.5
H47B C47 H47C 109.5
C45' C47' H47D 109.5
C45' C47' H47E 109.5
H47D C47' H47E 109.5
C45' C47' H47F 109.5
H47D C47' H47F 109.5
H47E C47' H47F 109.5
C45' C48' H48A 109.5
C45' C48' H48B 109.5
H48A C48' H48B 109.5
C45' C48' H48C 109.5
H48A C48' H48C 109.5
H48B C48' H48C 109.5
C45 C48 H48D 109.5
C45 C48 H48E 109.5
H48D C48 H48E 109.5
C45 C48 H48F 109.5
H48D C48 H48F 109.5
H48E C48 H48F 109.5
C50 C49 H49A 109.5
C50 C49 H49B 109.5
H49A C49 H49B 109.5
C50 C49 H49C 109.5
H49A C49 H49C 109.5
H49B C49 H49C 109.5
O5 C50 C49 128.0(17)
O5 C50 C51 112(2)
C49 C50 C51 119.5(15)
C50 C51 H51A 109.5
C50 C51 H51B 109.5
H51A C51 H51B 109.5
C50 C51 H51C 109.5
H51A C51 H51C 109.5
H51B C51 H51C 109.5
C1 N1 C4 107.7(3)
C1 N1 P1 120.8(3)
C4 N1 P1 109.9(3)
C4' N1' C1' 107.2(3)
C4' N1' P1' 111.5(3)
C1' N1' P1' 121.6(3)
C21 N2 C18 106.9(4)
C21 N2 P2 108.9(3)
C18 N2 P2 119.8(3)
C21' N2' C18' 107.8(3)
C21' N2' P2' 110.4(3)
C18' N2' P2' 120.4(3)

loop_
_geom_bond_atom_site_label_1
_geom_bond_atom_site_label_2
_geom_bond_distance
Pd1 C35 2.009(4)
Pd1 P1 2.2454(11)
Pd1 P2 2.2574(11)
Pd1 Cl1 2.3795(13)
Pd1' C35' 2.000(4)
Pd1' P2' 2.2575(11)
Pd1' P1' 2.2632(11)
Pd1' Cl1' 2.3735(14)
P1 O2 1.596(3)
P1 O1 1.635(3)
P1 N1 1.660(4)
P2 O3 1.590(3)
P2 O4 1.625(3)
P2 N2 1.667(4)
P2' O3' 1.582(3)
P2' O4' 1.638(3)
P2' N2' 1.657(4)
P1' O1' 1.588(3)
P1' O2' 1.630(3)
P1' N1' 1.655(4)
O1 C36 1.408(5)
O1' C5' 1.493(4)
O2' C36' 1.413(5)
O2 C5 1.487(4)
O3 C22 1.478(5)
O3' C22' 1.482(4)
O4' C40' 1.396(5)
O4 C40 1.403(5)
O5 C50 1.225(17)
C1 N1 1.480(6)
C1 C2 1.513(7)
C1 H1A 0.9700
C1 H1B 0.9700
C1' N1' 1.504(6)
C1' C2' 1.512(8)
C1' H1'A 0.9700
C1' H1'B 0.9700
C2 C3 1.517(8)
C2 H2A 0.9700
C2 H2B 0.9700
C2' C3' 1.521(7)
C2' H2'A 0.9700
C2' H2'B 0.9700
C3 C4 1.543(6)
C3 H3A 0.9700
C3 H3B 0.9700
C3' C4' 1.515(6)
C3' H3'A 0.9700
C3' H3'B 0.9700
C4 N1 1.489(5)
C4 C5 1.535(6)
C4 H4A 0.9800
C4' N1' 1.476(5)
C4' C5' 1.553(6)
C4' H4'A 0.9800
C5 C6 1.515(6)
C5 C12 1.526(6)
C5' C6' 1.506(6)
C5' C12' 1.531(6)
C6' C7' 1.362(6)
C6' C11' 1.390(6)
C6 C7 1.390(6)
C6 C11 1.397(6)
C7 C8 1.382(7)
C7 H7A 0.9300
C7' C8' 1.389(7)
C7' H7'A 0.9300
C8 C9 1.362(8)
C8 H8A 0.9300
C8' C9' 1.377(9)
C8' H8'A 0.9300
C9 C10 1.382(8)
C9 H9A 0.9300
C9' C10' 1.360(9)
C9' H9'A 0.9300
C10' C11' 1.384(7)
C10' H10A 0.9300
C10 C11 1.402(7)
C10 H10B 0.9300
C11 H11A 0.9300
C11' H11B 0.9300
C12 C13 1.359(8)
C12 C17 1.387(7)
C12' C13' 1.382(6)
C12' C17' 1.391(6)
C13' C14' 1.393(7)
C13' H13A 0.9300
C13 C14 1.393(8)
C13 H13B 0.9300
C14' C15' 1.368(8)
C14' H14A 0.9300
C14 C15 1.380(10)
C14 H14B 0.9300
C15' C16' 1.357(8)
C15' H15A 0.9300
C15 C16 1.347(10)
C15 H15B 0.9300
C16 C17 1.381(8)
C16 H16A 0.9300
C16' C17' 1.390(7)
C16' H16B 0.9300
C17 H17A 0.9300
C17' H17B 0.9300
C18 N2 1.476(6)
C18 C19 1.534(8)
C18 H18A 0.9700
C18 H18B 0.9700
C18' N2' 1.481(5)
C18' C19' 1.514(7)
C18' H18C 0.9700
C18' H18D 0.9700
C19 C20 1.536(8)
C19 H19A 0.9700
C19 H19B 0.9700
C19' C20' 1.531(7)
C19' H19C 0.9700
C19' H19D 0.9700
C20' C21' 1.514(6)
C20' H20A 0.9700
C20' H20B 0.9700
C20 C21 1.533(6)
C20 H20C 0.9700
C20 H20D 0.9700
C21 N2 1.468(6)
C21 C22 1.533(6)
C21 H21A 0.9800
C21' N2' 1.476(5)
C21' C22' 1.540(5)
C21' H21B 0.9800
C22' C23' 1.521(6)
C22' C29' 1.538(6)
C22 C23 1.525(6)
C22 C29 1.529(6)
C23 C24 1.378(7)
C23 C28 1.382(7)
C23' C28' 1.371(7)
C23' C24' 1.378(7)
C24' C25' 1.407(10)
C24' H24A 0.9300
C24 C25 1.388(9)
C24 H24B 0.9300
C25' C26' 1.344(12)
C25' H25A 0.9300
C25 C26 1.365(12)
C25 H25B 0.9300
C26 C27 1.354(11)
C26 H26A 0.9300
C26' C27' 1.362(12)
C26' H26B 0.9300
C27 C28 1.404(10)
C27 H27A 0.9300
C27' C28' 1.379(9)
C27' H27B 0.9300
C28' H28A 0.9300
C28 H28B 0.9300
C29 C34 1.378(6)
C29 C30 1.397(7)
C29' C30' 1.383(6)
C29' C34' 1.397(6)
C30' C31' 1.391(7)
C30' H30A 0.9300
C30 C31 1.378(7)
C30 H30B 0.9300
C31 C32 1.382(8)
C31 H31A 0.9300
C31' C32' 1.369(7)
C31' H31B 0.9300
C32' C33' 1.362(7)
C32' H32A 0.9300
C32 C33 1.364(8)
C32 H32B 0.9300
C33 C34 1.390(7)
C33 H33A 0.9300
C33' C34' 1.384(6)
C33' H33B 0.9300
C34' H34A 0.9300
C34 H34B 0.9300
C35' C36' 1.381(6)
C35' C40' 1.391(6)
C35 C40 1.389(5)
C35 C36 1.392(5)
C36' C37' 1.416(6)
C36 C37 1.394(6)
C37 C38 1.406(6)
C37 C41 1.534(6)
C37' C38' 1.391(6)
C37' C41' 1.516(6)
C38' C39' 1.389(6)
C38' H38A 0.9300
C38 C39 1.380(6)
C38 H38B 0.9300
C39' C40' 1.414(6)
C39' C45' 1.527(6)
C39 C40 1.394(6)
C39 C45 1.536(6)
C41' C42' 1.539(7)
C41' C44' 1.545(7)
C41' C43' 1.557(7)
C41 C42 1.533(6)
C41 C43 1.536(7)
C41 C44 1.539(7)
C42' H42A 0.9600
C42' H42B 0.9600
C42' H42C 0.9600
C42 H42D 0.9600
C42 H42E 0.9600
C42 H42F 0.9600
C43' H43A 0.9600
C43' H43B 0.9600
C43' H43C 0.9600
C43 H43D 0.9600
C43 H43E 0.9600
C43 H43F 0.9600
C44' H44A 0.9600
C44' H44B 0.9600
C44' H44C 0.9600
C44 H44D 0.9600
C44 H44E 0.9600
C44 H44F 0.9600
C45' C47' 1.532(9)
C45' C46' 1.533(8)
C45' C48' 1.545(8)
C45 C46 1.530(8)
C45 C47 1.540(7)
C45 C48 1.549(7)
C46 H46A 0.9600
C46 H46B 0.9600
C46 H46C 0.9600
C46' H46D 0.9600
C46' H46E 0.9600
C46' H46F 0.9600
C47 H47A 0.9600
C47 H47B 0.9600
C47 H47C 0.9600
C47' H47D 0.9600
C47' H47E 0.9600
C47' H47F 0.9600
C48' H48A 0.9600
C48' H48B 0.9600
C48' H48C 0.9600
C48 H48D 0.9600
C48 H48E 0.9600
C48 H48F 0.9600
C49 C50 1.46(2)
C49 H49A 0.9600
C49 H49B 0.9600
C49 H49C 0.9600
C50 C51 1.464(16)
C51 H51A 0.9600
C51 H51B 0.9600
C51 H51C 0.9600

loop_
_geom_torsion_atom_site_label_1
_geom_torsion_atom_site_label_2
_geom_torsion_atom_site_label_3
_geom_torsion_atom_site_label_4
_geom_torsion
C35 Pd1 P1 O2 -127.11(19)
P2 Pd1 P1 O2 -147.87(16)
Cl1 Pd1 P1 O2 55.28(14)
C35 Pd1 P1 O1 -8.70(17)
P2 Pd1 P1 O1 -29.5(2)
Cl1 Pd1 P1 O1 173.69(13)
C35 Pd1 P1 N1 110.63(19)
P2 Pd1 P1 N1 89.9(2)
Cl1 Pd1 P1 N1 -66.98(15)
C35 Pd1 P2 O3 -115.14(17)
P1 Pd1 P2 O3 -94.42(18)
Cl1 Pd1 P2 O3 62.29(13)
C35 Pd1 P2 O4 0.61(18)
P1 Pd1 P2 O4 21.3(2)
Cl1 Pd1 P2 O4 178.03(14)
C35 Pd1 P2 N2 121.9(2)
P1 Pd1 P2 N2 142.6(2)
Cl1 Pd1 P2 N2 -60.69(18)
C35' Pd1' P2' O3' -121.22(18)
P1' Pd1' P2' O3' -114.99(18)
Cl1' Pd1' P2' O3' 55.42(14)
C35' Pd1' P2' O4' -5.60(19)
P1' Pd1' P2' O4' 0.6(2)
Cl1' Pd1' P2' O4' 171.04(15)
C35' Pd1' P2' N2' 115.2(2)
P1' Pd1' P2' N2' 121.42(19)
Cl1' Pd1' P2' N2' -68.17(16)
C35' Pd1' P1' O1' -125.38(18)
P2' Pd1' P1' O1' -131.61(17)
Cl1' Pd1' P1' O1' 58.00(14)
C35' Pd1' P1' O2' -8.67(18)
P2' Pd1' P1' O2' -14.9(2)
Cl1' Pd1' P1' O2' 174.71(13)
C35' Pd1' P1' N1' 110.6(2)
P2' Pd1' P1' N1' 104.4(2)
Cl1' Pd1' P1' N1' -66.03(17)
O2 P1 O1 C36 143.9(3)
N1 P1 O1 C36 -113.6(3)
Pd1 P1 O1 C36 13.2(3)
O2' P1' O1' C5' 98.4(3)
N1' P1' O1' C5' -9.5(3)
Pd1' P1' O1' C5' -145.3(2)
O1' P1' O2' C36' 141.8(3)
N1' P1' O2' C36' -116.4(3)
Pd1' P1' O2' C36' 14.6(3)
O1 P1 O2 C5 95.1(3)
N1 P1 O2 C5 -14.7(3)
Pd1 P1 O2 C5 -146.1(2)
O4 P2 O3 C22 95.5(3)
N2 P2 O3 C22 -11.8(3)
Pd1 P2 O3 C22 -149.0(2)
O4' P2' O3' C22' 92.1(3)
N2' P2' O3' C22' -15.6(3)
Pd1' P2' O3' C22' -151.9(2)
O3' P2' O4' C40' 129.9(3)
N2' P2' O4' C40' -128.5(3)
Pd1' P2' O4' C40' 4.5(4)
O3 P2 O4 C40 119.9(3)
N2 P2 O4 C40 -138.7(3)
Pd1 P2 O4 C40 -3.9(3)
N1 C1 C2 C3 -1.5(5)
N1' C1' C2' C3' -8.2(6)
C1 C2 C3 C4 21.1(5)
C1' C2' C3' C4' 27.9(5)
C2 C3 C4 N1 -32.6(5)
C2 C3 C4 C5 -149.1(4)
C2' C3' C4' N1' -37.3(5)
C2' C3' C4' C5' -154.0(4)
P1 O2 C5 C6 148.1(3)
P1 O2 C5 C12 -91.5(4)
P1 O2 C5 C4 29.4(4)
N1 C4 C5 O2 -32.0(4)
C3 C4 C5 O2 82.8(4)
N1 C4 C5 C6 -148.8(3)
C3 C4 C5 C6 -34.1(5)
N1 C4 C5 C12 82.8(4)
C3 C4 C5 C12 -162.4(4)
P1' O1' C5' C6' 141.0(3)
P1' O1' C5' C12' -98.4(3)
P1' O1' C5' C4' 23.0(4)
N1' C4' C5' O1' -27.0(4)
C3' C4' C5' O1' 88.5(4)
N1' C4' C5' C6' -144.2(3)
C3' C4' C5' C6' -28.8(5)
N1' C4' C5' C12' 87.6(4)
C3' C4' C5' C12' -156.9(4)
O1' C5' C6' C7' -12.1(6)
C12' C5' C6' C7' -128.2(5)
C4' C5' C6' C7' 102.3(5)
O1' C5' C6' C11' 172.8(4)
C12' C5' C6' C11' 56.7(5)
C4' C5' C6' C11' -72.8(5)
O2 C5 C6 C7 5.7(6)
C12 C5 C6 C7 -110.5(5)
C4 C5 C6 C7 119.8(5)
O2 C5 C6 C11 -173.5(4)
C12 C5 C6 C11 70.3(5)
C4 C5 C6 C11 -59.3(5)
C11 C6 C7 C8 -0.9(8)
C5 C6 C7 C8 -180.0(5)
C11' C6' C7' C8' -1.0(9)
C5' C6' C7' C8' -176.1(6)
C6 C7 C8 C9 1.1(8)
C6' C7' C8' C9' 2.0(10)
C7 C8 C9 C10 -0.3(9)
C7' C8' C9' C10' -0.1(11)
C8' C9' C10' C11' -2.8(11)
C8 C9 C10 C11 -0.7(9)
C7 C6 C11 C10 -0.2(8)
C5 C6 C11 C10 179.0(5)
C9 C10 C11 C6 1.0(9)
C9' C10' C11' C6' 3.9(10)
C7' C6' C11' C10' -2.0(8)
C5' C6' C11' C10' 173.4(5)
O2 C5 C12 C13 -77.6(5)
C6 C5 C12 C13 40.5(6)
C4 C5 C12 C13 168.4(4)
O2 C5 C12 C17 98.2(5)
C6 C5 C12 C17 -143.7(4)
C4 C5 C12 C17 -15.8(6)
O1' C5' C12' C13' -79.8(5)
C6' C5' C12' C13' 38.7(5)
C4' C5' C12' C13' 165.7(4)
O1' C5' C12' C17' 95.1(4)
C6' C5' C12' C17' -146.4(4)
C4' C5' C12' C17' -19.3(5)
C17' C12' C13' C14' 0.3(8)
C5' C12' C13' C14' 175.4(5)
C17 C12 C13 C14 0.3(8)
C5 C12 C13 C14 176.4(5)
C12' C13' C14' C15' -0.3(9)
C12 C13 C14 C15 1.1(10)
C13' C14' C15' C16' 0.5(10)
C13 C14 C15 C16 -2.6(11)
C14 C15 C16 C17 2.6(10)
C14' C15' C16' C17' -0.8(9)
C15 C16 C17 C12 -1.2(9)
C13 C12 C17 C16 -0.3(7)
C5 C12 C17 C16 -176.1(4)
C15' C16' C17' C12' 0.7(8)
C13' C12' C17' C16' -0.5(7)
C5' C12' C17' C16' -175.4(4)
N2 C18 C19 C20 10.0(6)
N2' C18' C19' C20' -13.5(6)
C18' C19' C20' C21' 32.0(6)
C18 C19 C20 C21 11.8(5)
C19 C20 C21 N2 -29.4(5)
C19 C20 C21 C22 -145.5(4)
C19' C20' C21' N2' -38.7(5)
C19' C20' C21' C22' -155.3(4)
P2' O3' C22' C23' 149.6(3)
P2' O3' C22' C29' -92.0(3)
P2' O3' C22' C21' 30.0(4)
N2' C21' C22' O3' -31.7(4)
C20' C21' C22' O3' 83.7(4)
N2' C21' C22' C23' -147.9(3)
C20' C21' C22' C23' -32.5(5)
N2' C21' C22' C29' 84.0(4)
C20' C21' C22' C29' -160.6(4)
P2 O3 C22 C23 149.0(3)
P2 O3 C22 C29 -91.7(3)
P2 O3 C22 C21 30.5(4)
N2 C21 C22 O3 -37.4(4)
C20 C21 C22 O3 77.9(5)
N2 C21 C22 C23 -152.2(4)
C20 C21 C22 C23 -36.9(5)
N2 C21 C22 C29 78.2(4)
C20 C21 C22 C29 -166.6(4)
O3 C22 C23 C24 -9.8(6)
C29 C22 C23 C24 -125.5(5)
C21 C22 C23 C24 102.7(5)
O3 C22 C23 C28 169.1(4)
C29 C22 C23 C28 53.4(6)
C21 C22 C23 C28 -78.3(6)
O3' C22' C23' C28' 170.7(4)
C29' C22' C23' C28' 55.1(6)
C21' C22' C23' C28' -75.4(6)
O3' C22' C23' C24' -7.4(6)
C29' C22' C23' C24' -123.0(5)
C21' C22' C23' C24' 106.5(5)
C28' C23' C24' C25' 0.0(8)
C22' C23' C24' C25' 178.0(5)
C28 C23 C24 C25 -1.4(9)
C22 C23 C24 C25 177.6(6)
C23' C24' C25' C26' -0.5(10)
C23 C24 C25 C26 1.5(11)
C24 C25 C26 C27 -0.5(14)
C24' C25' C26' C27' 0.8(13)
C25 C26 C27 C28 -0.6(14)
C25' C26' C27' C28' -0.5(14)
C24' C23' C28' C27' 0.3(9)
C22' C23' C28' C27' -177.8(6)
C26' C27' C28' C23' -0.1(13)
C24 C23 C28 C27 0.3(9)
C22 C23 C28 C27 -178.7(6)
C26 C27 C28 C23 0.7(12)
O3 C22 C29 C34 118.1(5)
C23 C22 C29 C34 -125.7(5)
C21 C22 C29 C34 4.3(6)
O3 C22 C29 C30 -63.7(5)
C23 C22 C29 C30 52.4(5)
C21 C22 C29 C30 -177.6(4)
O3' C22' C29' C30' 127.5(4)
C23' C22' C29' C30' -116.0(5)
C21' C22' C29' C30' 13.1(6)
O3' C22' C29' C34' -53.1(5)
C23' C22' C29' C34' 63.4(5)
C21' C22' C29' C34' -167.5(4)
C34' C29' C30' C31' -0.1(7)
C22' C29' C30' C31' 179.4(5)
C34 C29 C30 C31 0.1(8)
C22 C29 C30 C31 -178.1(5)
C29 C30 C31 C32 -0.5(9)
C29' C30' C31' C32' 2.3(9)
C30' C31' C32' C33' -3.4(9)
C30 C31 C32 C33 0.9(9)
C31 C32 C33 C34 -0.8(9)
C31' C32' C33' C34' 2.2(8)
C32' C33' C34' C29' 0.0(8)
C30' C29' C34' C33' -1.1(7)
C22' C29' C34' C33' 179.5(4)
C30 C29 C34 C33 0.0(7)
C22 C29 C34 C33 178.1(4)
C32 C33 C34 C29 0.3(8)
P2' Pd1' C35' C36' -179.4(4)
P1' Pd1' C35' C36' 2.6(3)
Cl1' Pd1' C35' C36' 97(2)
P2' Pd1' C35' C40' 6.9(4)
P1' Pd1' C35' C40' -171.1(4)
Cl1' Pd1' C35' C40' -76(2)
P1 Pd1 C35 C40 -170.1(4)
P2 Pd1 C35 C40 2.9(3)
Cl1 Pd1 C35 C40 -113(2)
P1 Pd1 C35 C36 4.3(3)
P2 Pd1 C35 C36 177.3(4)
Cl1 Pd1 C35 C36 61(3)
C40' C35' C36' O2' 179.8(4)
Pd1' C35' C36' O2' 6.0(6)
C40' C35' C36' C37' 2.2(7)
Pd1' C35' C36' C37' -171.6(3)
P1' O2' C36' C35' -14.4(5)
P1' O2' C36' C37' 163.3(3)
C40 C35 C36 C37 -3.0(6)
Pd1 C35 C36 C37 -177.6(3)
C40 C35 C36 O1 177.3(4)
Pd1 C35 C36 O1 2.7(5)
P1 O1 C36 C35 -11.2(5)
P1 O1 C36 C37 169.1(3)
C35 C36 C37 C38 3.6(6)
O1 C36 C37 C38 -176.7(4)
C35 C36 C37 C41 -178.3(4)
O1 C36 C37 C41 1.4(6)
C35' C36' C37' C38' -2.8(7)
O2' C36' C37' C38' 179.6(4)
C35' C36' C37' C41' 172.8(4)
O2' C36' C37' C41' -4.8(7)
C36' C37' C38' C39' 2.3(7)
C41' C37' C38' C39' -173.4(5)
C36 C37 C38 C39 -0.5(7)
C41 C37 C38 C39 -178.6(4)
C37' C38' C39' C40' -1.1(8)
C37' C38' C39' C45' 174.3(5)
C37 C38 C39 C40 -3.0(7)
C37 C38 C39 C45 174.4(4)
C36' C35' C40' O4' 179.9(4)
Pd1' C35' C40' O4' -6.3(6)
C36' C35' C40' C39' -0.8(7)
Pd1' C35' C40' C39' 173.0(4)
P2' O4' C40' C35' 0.4(6)
P2' O4' C40' C39' -178.9(4)
C38' C39' C40' C35' 0.2(7)
C45' C39' C40' C35' -175.2(5)
C38' C39' C40' O4' 179.5(4)
C45' C39' C40' O4' 4.1(8)
C36 C35 C40 C39 -0.8(6)
Pd1 C35 C40 C39 173.8(3)
C36 C35 C40 O4 179.1(4)
Pd1 C35 C40 O4 -6.3(5)
C38 C39 C40 C35 3.6(6)
C45 C39 C40 C35 -173.7(4)
C38 C39 C40 O4 -176.3(4)
C45 C39 C40 O4 6.3(6)
P2 O4 C40 C35 6.6(5)
P2 O4 C40 C39 -173.4(3)
C38' C37' C41' C42' -125.1(5)
C36' C37' C41' C42' 59.6(6)
C38' C37' C41' C44' -4.9(7)
C36' C37' C41' C44' 179.8(5)
C38' C37' C41' C43' 114.0(5)
C36' C37' C41' C43' -61.3(6)
C36 C37 C41 C42 -65.5(6)
C38 C37 C41 C42 112.5(5)
C36 C37 C41 C43 55.1(6)
C38 C37 C41 C43 -126.9(5)
C36 C37 C41 C44 175.4(5)
C38 C37 C41 C44 -6.6(6)
C38' C39' C45' C47' -113.0(6)
C40' C39' C45' C47' 62.0(7)
C38' C39' C45' C46' 125.4(6)
C40' C39' C45' C46' -59.6(8)
C38' C39' C45' C48' 4.1(8)
C40' C39' C45' C48' 179.1(6)
C38 C39 C45 C46 -119.6(5)
C40 C39 C45 C46 57.6(6)
C38 C39 C45 C47 120.5(5)
C40 C39 C45 C47 -62.3(6)
C38 C39 C45 C48 0.0(7)
C40 C39 C45 C48 177.2(5)
C2 C1 N1 C4 -19.9(5)
C2 C1 N1 P1 107.4(4)
C5 C4 N1 C1 157.0(4)
C3 C4 N1 C1 32.7(5)
C5 C4 N1 P1 23.6(4)
C3 C4 N1 P1 -100.7(4)
O2 P1 N1 C1 -132.3(3)
O1 P1 N1 C1 120.5(3)
Pd1 P1 N1 C1 2.3(4)
O2 P1 N1 C4 -6.0(3)
O1 P1 N1 C4 -113.2(3)
Pd1 P1 N1 C4 128.6(2)
C3' C4' N1' C1' 33.0(5)
C5' C4' N1' C1' 157.5(4)
C3' C4' N1' P1' -102.3(3)
C5' C4' N1' P1' 22.3(4)
C2' C1' N1' C4' -15.4(5)
C2' C1' N1' P1' 114.4(4)
O1' P1' N1' C4' -8.4(3)
O2' P1' N1' C4' -115.8(3)
Pd1' P1' N1' C4' 125.5(3)
O1' P1' N1' C1' -136.3(4)
O2' P1' N1' C1' 116.3(4)
Pd1' P1' N1' C1' -2.4(4)
C20 C21 N2 C18 36.6(5)
C22 C21 N2 C18 161.7(4)
C20 C21 N2 P2 -94.1(4)
C22 C21 N2 P2 31.0(4)
C19 C18 N2 C21 -29.4(5)
C19 C18 N2 P2 94.8(4)
O3 P2 N2 C21 -12.3(3)
O4 P2 N2 C21 -119.9(3)
Pd1 P2 N2 C21 118.9(3)
O3 P2 N2 C18 -135.6(4)
O4 P2 N2 C18 116.9(4)
Pd1 P2 N2 C18 -4.4(4)
C20' C21' N2' C18' 31.3(5)
C22' C21' N2' C18' 156.3(3)
C20' C21' N2' P2' -102.1(3)
C22' C21' N2' P2' 22.9(4)
C19' C18' N2' C21' -11.0(5)
C19' C18' N2' P2' 116.8(4)
O3' P2' N2' C21' -5.3(3)
O4' P2' N2' C21' -112.1(3)
Pd1' P2' N2' C21' 127.4(2)
O3' P2' N2' C18' -131.9(3)
O4' P2' N2' C18' 121.3(3)
Pd1' P2' N2' C18' 0.7(4)
